data_2226005
loop_
_publ_author_name
'Mendoza-Mero\~no, Rafael'
'Men\'endez-Taboada, Laura'
'Fern\'andez-Zapico, Eva'
'Garc\'ia-Granda, Santiago'

_publ_section_title
;
 1-(Biphenyl-4-ylmethylidene)thiosemicarbazide monohydrate
;
_journal_coeditor_code VM2023
_journal_issue 5
_journal_name_full 'Acta Crystallographica Section E'
_journal_page_first o1029
_journal_paper_doi 10.1107/S1600536810011888
_journal_volume 66
_journal_year 2010
_chemical_formula_iupac 'C14 H13 N3 S, H2 O'
_chemical_formula_moiety 'C14 H13 N3 S, H2 O'
_chemical_formula_sum 'C14 H15 N3 O S'
_chemical_formula_weight 273.36
_chemical_melting_point 475
_chemical_name_systematic
;
1-(Biphenyl-4-ylmethylidene)thiosemicarbazide monohydrate
;
_space_group_IT_number 14
_symmetry_cell_setting monoclinic
_symmetry_space_group_name_Hall '-P 2ybc'
_symmetry_space_group_name_H-M 'P 1 21/c 1'
_atom_sites_solution_hydrogens geom
_atom_sites_solution_primary direct
_atom_sites_solution_secondary difmap
_cell_angle_alpha 90.000
_cell_angle_beta 99.750(5)
_cell_angle_gamma 90.000
_cell_formula_units_Z 4
_cell_length_a 14.428(5)
_cell_length_b 6.350(5)
_cell_length_c 15.276(4)
_cell_measurement_reflns_used 3594
_cell_measurement_temperature 293(2)
_cell_measurement_theta_max 71.1740
_cell_measurement_theta_min 3.8946
_cell_volume 1379.3(12)
_computing_cell_refinement 'CrysAlis RED (Oxford Diffraction, 2009)'
_computing_data_collection 'CrysAlis CCD (Oxford Diffraction, 2009)'
_computing_data_reduction 'CrysAlis RED (Oxford Diffraction, 2009)'
_computing_molecular_graphics 'ORTEP-3 for Windows (Farrugia, 1997)'
_computing_publication_material
;
WinGX (Farrugia, 1999) and PLATON (Spek, 2009)'
;
_computing_structure_refinement 'SHELXL97 (Sheldrick, 2008)'
_computing_structure_solution 'SIR92 (Altomare <i>et al.</i>,  1994)'
_diffrn_ambient_temperature 293(2)
_diffrn_detector_area_resol_mean 10.2673
_diffrn_measured_fraction_theta_full 0.988
_diffrn_measured_fraction_theta_max 0.988
_diffrn_measurement_device_type 'Oxford Diffraction Xcalibur Gemini S'
_diffrn_measurement_method '\w scans'
_diffrn_radiation_monochromator graphite
_diffrn_radiation_source 'Enhance (Cu) X-ray Source'
_diffrn_radiation_type CuK\a
_diffrn_radiation_wavelength 1.54180
_diffrn_reflns_av_R_equivalents 0.0350
_diffrn_reflns_av_sigmaI/netI 0.0255
_diffrn_reflns_limit_h_max 17
_diffrn_reflns_limit_h_min -17
_diffrn_reflns_limit_k_max 7
_diffrn_reflns_limit_k_min -6
_diffrn_reflns_limit_l_max 18
_diffrn_reflns_limit_l_min -17
_diffrn_reflns_number 8823
_diffrn_reflns_theta_full 71.31
_diffrn_reflns_theta_max 71.31
_diffrn_reflns_theta_min 5.88
_exptl_absorpt_coefficient_mu 2.048
_exptl_absorpt_correction_T_max 1.00000
_exptl_absorpt_correction_T_min 0.65910
_exptl_absorpt_correction_type multi-scan
_exptl_absorpt_process_details
;
(CrysAlis Pro; Oxford Diffraction, 2009)
;
_exptl_crystal_colour yellow
_exptl_crystal_density_diffrn 1.316
_exptl_crystal_density_method 'not measured'
_exptl_crystal_description needle
_exptl_crystal_F_000 576
_exptl_crystal_size_max 0.2839
_exptl_crystal_size_mid 0.2156
_exptl_crystal_size_min 0.1928
_refine_diff_density_max 0.335
_refine_diff_density_min -0.321
_refine_ls_extinction_coef 0.0022(5)
_refine_ls_extinction_expression Fc^*^=kFc[1+0.001xFc^2^\l^3^/sin(2\q)]^-1/4^
_refine_ls_extinction_method 'SHELXL97 (Sheldrick, 2008)'
_refine_ls_goodness_of_fit_ref 1.121
_refine_ls_hydrogen_treatment mixed
_refine_ls_matrix_type full
_refine_ls_number_parameters 233
_refine_ls_number_reflns 2652
_refine_ls_number_restraints 0
_refine_ls_restrained_S_all 1.121
_refine_ls_R_factor_all 0.0540
_refine_ls_R_factor_gt 0.0435
_refine_ls_shift/su_max 0.001
_refine_ls_shift/su_mean 0.000
_refine_ls_structure_factor_coef Fsqd
_refine_ls_weighting_details 'calc w=1/[\s^2^(Fo^2^)+(0.0724P)^2^+0.4128P] where P=(Fo^2^+2Fc^2^)/3'
_refine_ls_weighting_scheme calc
_refine_ls_wR_factor_gt 0.1199
_refine_ls_wR_factor_ref 0.1451
_reflns_number_gt 2208
_reflns_number_total 2652
_reflns_threshold_expression I>2sigma(I)
_cod_data_source_file vm2023.cif
_cod_data_source_block I
_cod_original_sg_symbol_H-M 'P 21/c'
_cod_database_code 2226005
_cod_database_fobs_code 2226005

loop_
_symmetry_equiv_pos_as_xyz
'x, y, z'
'-x, y+1/2, -z+1/2'
'-x, -y, -z'
'x, -y-1/2, z-1/2'

loop_
_atom_site_type_symbol
_atom_site_label
_atom_site_fract_x
_atom_site_fract_y
_atom_site_fract_z
_atom_site_U_iso_or_equiv
_atom_site_adp_type
_atom_site_calc_flag
_atom_site_refinement_flags
_atom_site_occupancy
_atom_site_disorder_assembly
_atom_site_disorder_group
S S1 1.03245(4) -0.35800(9) 0.35948(4) 0.0569(2) Uani d . 1 . .
N N2 0.87783(13) -0.1308(3) 0.31541(13) 0.0506(5) Uani d . 1 . .
N N1 0.79162(12) -0.0958(3) 0.26420(12) 0.0512(5) Uani d . 1 . .
O O1 0.95339(19) 0.1981(4) 0.42955(18) 0.0826(7) Uani d . 1 . .
C C9 0.62409(16) 0.3346(4) 0.22359(17) 0.0554(6) Uani d . 1 . .
C C14 0.92353(15) -0.3091(4) 0.30268(15) 0.0518(5) Uani d . 1 . .
N N3 0.87879(17) -0.4428(4) 0.24280(16) 0.0687(6) Uani d . 1 . .
C C7 0.48473(14) 0.2361(4) 0.12056(15) 0.0490(5) Uani d . 1 . .
C C13 0.75391(15) 0.0839(4) 0.27165(16) 0.0526(5) Uani d . 1 . .
C C10 0.66283(15) 0.1342(3) 0.21913(15) 0.0506(5) Uani d . 1 . .
C C11 0.61170(16) -0.0131(4) 0.16261(17) 0.0546(5) Uani d . 1 . .
C C8 0.53638(16) 0.3841(4) 0.17552(16) 0.0543(6) Uani d . 1 . .
C C6 0.39026(15) 0.2860(4) 0.07042(15) 0.0516(5) Uani d . 1 . .
C C12 0.52453(16) 0.0367(4) 0.11508(16) 0.0545(6) Uani d . 1 . .
C C5 0.36951(18) 0.4859(4) 0.03497(19) 0.0639(6) Uani d . 1 . .
C C1 0.31911(17) 0.1354(4) 0.05726(18) 0.0609(6) Uani d . 1 . .
C C2 0.22957(19) 0.1843(5) 0.01258(19) 0.0707(7) Uani d . 1 . .
C C4 0.2796(2) 0.5341(5) -0.0100(2) 0.0748(8) Uani d . 1 . .
C C3 0.2100(2) 0.3841(6) -0.02047(18) 0.0728(8) Uani d . 1 . .
H H8 0.5121(18) 0.525(5) 0.1814(18) 0.063(7) Uiso d . 1 . .
H H12 0.4912(18) -0.064(4) 0.0746(17) 0.060(7) Uiso d . 1 . .
H H5 0.421(2) 0.590(5) 0.041(2) 0.078(9) Uiso d . 1 . .
H H1 0.3329(17) -0.005(4) 0.0831(18) 0.060(7) Uiso d . 1 . .
H H9 0.6583(17) 0.436(4) 0.2642(17) 0.057(7) Uiso d . 1 . .
H H13 0.7819(17) 0.187(4) 0.3128(17) 0.052(6) Uiso d . 1 . .
H H11 0.638(2) -0.147(4) 0.1583(19) 0.066(8) Uiso d . 1 . .
H H3 0.146(2) 0.420(5) -0.053(2) 0.085(9) Uiso d . 1 . .
H H4 0.267(2) 0.679(6) -0.036(2) 0.094(10) Uiso d . 1 . .
H H2 0.180(2) 0.076(6) 0.004(2) 0.094(11) Uiso d . 1 . .
H H14 0.907(2) -0.033(5) 0.3552(19) 0.066(8) Uiso d . 1 . .
H H15 0.825(2) -0.392(5) 0.211(2) 0.072(8) Uiso d . 1 . .
H H16 0.907(2) -0.553(6) 0.229(2) 0.082(9) Uiso d . 1 . .
H H17 0.975(3) 0.304(8) 0.404(3) 0.129(16) Uiso d . 1 . .
H H18 0.959(3) 0.210(7) 0.481(3) 0.120(17) Uiso d . 1 . .

loop_
_atom_site_aniso_label
_atom_site_aniso_U_11
_atom_site_aniso_U_22
_atom_site_aniso_U_33
_atom_site_aniso_U_12
_atom_site_aniso_U_13
_atom_site_aniso_U_23
S1 0.0468(3) 0.0545(4) 0.0666(4) 0.0023(2) 0.0016(3) 0.0058(3)
N2 0.0410(9) 0.0526(10) 0.0555(11) 0.0008(8) 0.0005(8) -0.0025(8)
N1 0.0417(9) 0.0596(11) 0.0509(10) 0.0024(8) 0.0035(7) -0.0017(8)
O1 0.1079(17) 0.0666(12) 0.0679(14) -0.0285(12) -0.0003(12) -0.0015(11)
C9 0.0459(12) 0.0556(13) 0.0621(14) -0.0015(10) 0.0020(10) -0.0123(11)
C14 0.0498(12) 0.0509(12) 0.0562(13) -0.0018(9) 0.0134(10) 0.0014(10)
N3 0.0610(13) 0.0635(14) 0.0759(15) 0.0105(11) -0.0048(11) -0.0176(11)
C7 0.0431(10) 0.0533(12) 0.0500(11) -0.0014(9) 0.0066(9) -0.0015(9)
C13 0.0444(11) 0.0564(13) 0.0560(13) -0.0008(10) 0.0052(9) -0.0058(11)
C10 0.0422(11) 0.0541(12) 0.0552(12) -0.0006(9) 0.0073(9) -0.0027(10)
C11 0.0490(12) 0.0500(12) 0.0630(14) 0.0034(10) 0.0046(10) -0.0039(10)
C8 0.0485(12) 0.0516(13) 0.0614(14) 0.0038(10) 0.0057(10) -0.0061(10)
C6 0.0457(11) 0.0598(13) 0.0490(12) 0.0023(10) 0.0067(9) -0.0032(10)
C12 0.0491(12) 0.0536(13) 0.0577(13) -0.0037(10) 0.0004(10) -0.0081(10)
C5 0.0558(14) 0.0617(15) 0.0714(16) 0.0053(12) 0.0030(11) 0.0020(12)
C1 0.0488(12) 0.0681(16) 0.0627(15) -0.0034(11) 0.0007(10) 0.0016(12)
C2 0.0510(14) 0.092(2) 0.0656(16) -0.0049(14) 0.0009(11) -0.0072(14)
C4 0.0709(17) 0.0776(19) 0.0721(18) 0.0199(15) 0.0007(13) 0.0035(14)
C3 0.0559(15) 0.102(2) 0.0566(15) 0.0155(15) -0.0005(11) -0.0039(14)

loop_
_atom_type_symbol
_atom_type_description
_atom_type_scat_dispersion_real
_atom_type_scat_dispersion_imag
_atom_type_scat_source
C C 0.0181 0.0091 'International Tables Vol C Tables 4.2.6.8 and 6.1.1.4'
H H 0.0000 0.0000 'International Tables Vol C Tables 4.2.6.8 and 6.1.1.4'
N N 0.0311 0.0180 'International Tables Vol C Tables 4.2.6.8 and 6.1.1.4'
S S 0.3331 0.5567 'International Tables Vol C Tables 4.2.6.8 and 6.1.1.4'
O O 0.0492 0.0322 'International Tables Vol C Tables 4.2.6.8 and 6.1.1.4'

loop_
_geom_angle_atom_site_label_1
_geom_angle_atom_site_label_2
_geom_angle_atom_site_label_3
_geom_angle_site_symmetry_1
_geom_angle_site_symmetry_3
_geom_angle
_geom_angle_publ_flag
C14 N2 N1 . . 118.4(2) ?
C14 N2 H14 . . 119.4(17) ?
N1 N2 H14 . . 122.1(17) ?
C13 N1 N2 . . 116.9(2) ?
H17 O1 H18 . . 113(4) ?
C8 C9 C10 . . 121.1(2) ?
C8 C9 H9 . . 120.6(15) ?
C10 C9 H9 . . 118.1(15) ?
N3 C14 N2 . . 116.4(2) ?
N3 C14 S1 . . 122.39(19) ?
N2 C14 S1 . . 121.19(18) ?
C14 N3 H15 . . 114.4(19) ?
C14 N3 H16 . . 120(2) ?
H15 N3 H16 . . 124(3) ?
C8 C7 C12 . . 117.7(2) ?
C8 C7 C6 . . 121.3(2) ?
C12 C7 C6 . . 121.0(2) ?
N1 C13 C10 . . 120.4(2) ?
N1 C13 H13 . . 122.5(15) ?
C10 C13 H13 . . 117.1(15) ?
C11 C10 C9 . . 117.8(2) ?
C11 C10 C13 . . 121.9(2) ?
C9 C10 C13 . . 120.3(2) ?
C12 C11 C10 . . 120.8(2) ?
C12 C11 H11 . . 120.6(17) ?
C10 C11 H11 . . 118.6(17) ?
C9 C8 C7 . . 121.0(2) ?
C9 C8 H8 . . 118.1(16) ?
C7 C8 H8 . . 120.9(16) ?
C1 C6 C5 . . 117.7(2) ?
C1 C6 C7 . . 121.3(2) ?
C5 C6 C7 . . 121.0(2) ?
C11 C12 C7 . . 121.5(2) ?
C11 C12 H12 . . 120.0(16) ?
C7 C12 H12 . . 118.4(16) ?
C6 C5 C4 . . 120.8(3) ?
C6 C5 H5 . . 118.1(18) ?
C4 C5 H5 . . 121.1(18) ?
C2 C1 C6 . . 121.2(3) ?
C2 C1 H1 . . 120.6(15) ?
C6 C1 H1 . . 118.1(15) ?
C3 C2 C1 . . 120.1(3) ?
C3 C2 H2 . . 120(2) ?
C1 C2 H2 . . 120(2) ?
C3 C4 C5 . . 120.4(3) ?
C3 C4 H4 . . 121(2) ?
C5 C4 H4 . . 119(2) ?
C4 C3 C2 . . 119.7(3) ?
C4 C3 H3 . . 119.5(19) ?
C2 C3 H3 . . 120.8(19) ?

loop_
_geom_bond_atom_site_label_1
_geom_bond_atom_site_label_2
_geom_bond_site_symmetry_2
_geom_bond_distance
_geom_bond_publ_flag
S1 C14 . 1.690(2) ?
N2 C14 . 1.341(3) ?
N2 N1 . 1.371(3) ?
N2 H14 . 0.92(3) ?
N1 C13 . 1.278(3) ?
O1 H17 . 0.86(5) ?
O1 H18 . 0.77(5) ?
C9 C8 . 1.387(3) ?
C9 C10 . 1.397(3) ?
C9 H9 . 0.97(3) ?
C14 N3 . 1.332(3) ?
N3 H15 . 0.90(3) ?
N3 H16 . 0.86(4) ?
C7 C8 . 1.390(3) ?
C7 C12 . 1.399(3) ?
C7 C6 . 1.480(3) ?
C13 C10 . 1.454(3) ?
C13 H13 . 0.95(3) ?
C10 C11 . 1.396(3) ?
C11 C12 . 1.378(3) ?
C11 H11 . 0.94(3) ?
C8 H8 . 0.97(3) ?
C6 C1 . 1.393(4) ?
C6 C5 . 1.393(4) ?
C12 H12 . 0.96(3) ?
C5 C4 . 1.396(4) ?
C5 H5 . 0.98(3) ?
C1 C2 . 1.390(4) ?
C1 H1 . 0.98(3) ?
C2 C3 . 1.377(5) ?
C2 H2 . 0.98(4) ?
C4 C3 . 1.374(5) ?
C4 H4 . 1.01(4) ?
C3 H3 . 0.99(3) ?

loop_
_geom_hbond_atom_site_label_D
_geom_hbond_atom_site_label_H
_geom_hbond_atom_site_label_A
_geom_hbond_site_symmetry_A
_geom_hbond_distance_DH
_geom_hbond_distance_HA
_geom_hbond_distance_DA
_geom_hbond_angle_DHA
N2 H14 O1 1 0.92(3) 1.91(3) 2.819(3) 172(3)
N3 H15 N1 1 0.91(3) 2.14(3) 2.585(3) 110(2)
N3 H16 S1 2_745 0.86(4) 2.59(4) 3.422(3) 163(3)
O1 H17 S1 1_565 0.86(5) 2.44(5) 3.287(3) 169(4)
O1 H18 S1 3_756 0.77(5) 2.60(5) 3.352(3) 164(5)

loop_
_geom_torsion_atom_site_label_1
_geom_torsion_atom_site_label_2
_geom_torsion_atom_site_label_3
_geom_torsion_atom_site_label_4
_geom_torsion_site_symmetry_1
_geom_torsion_site_symmetry_2
_geom_torsion_site_symmetry_3
_geom_torsion_site_symmetry_4
_geom_torsion
_geom_torsion_publ_flag
C14 N2 N1 C13 . . . . -173.4(2) ?
N1 N2 C14 N3 . . . . -2.6(3) ?
N1 N2 C14 S1 . . . . 176.85(16) ?
N2 N1 C13 C10 . . . . 179.54(19) ?
C8 C9 C10 C11 . . . . 1.9(4) ?
C8 C9 C10 C13 . . . . -178.5(2) ?
N1 C13 C10 C11 . . . . 3.1(4) ?
N1 C13 C10 C9 . . . . -176.4(2) ?
C9 C10 C11 C12 . . . . -2.0(4) ?
C13 C10 C11 C12 . . . . 178.5(2) ?
C10 C9 C8 C7 . . . . -0.7(4) ?
C12 C7 C8 C9 . . . . -0.4(4) ?
C6 C7 C8 C9 . . . . 178.8(2) ?
C8 C7 C6 C1 . . . . -143.7(2) ?
C12 C7 C6 C1 . . . . 35.4(3) ?
C8 C7 C6 C5 . . . . 36.1(3) ?
C12 C7 C6 C5 . . . . -144.8(3) ?
C10 C11 C12 C7 . . . . 0.9(4) ?
C8 C7 C12 C11 . . . . 0.3(4) ?
C6 C7 C12 C11 . . . . -178.8(2) ?
C1 C6 C5 C4 . . . . 1.7(4) ?
C7 C6 C5 C4 . . . . -178.1(2) ?
C5 C6 C1 C2 . . . . -1.9(4) ?
C7 C6 C1 C2 . . . . 177.9(2) ?
C6 C1 C2 C3 . . . . 0.7(4) ?
C6 C5 C4 C3 . . . . -0.3(4) ?
C5 C4 C3 C2 . . . . -1.0(4) ?
C1 C2 C3 C4 . . . . 0.8(4) ?

loop_
_cod_related_entry_id
_cod_related_entry_database
_cod_related_entry_code
1 ChemSpider 26000974
